data_7111233
loop_
_publ_author_name
'Sierra, Miguel A.'
'del Amo, Juan C.'
'Manche\~no, Mar\'ia J.'
'G\'omez-Gallego, Mar'
'Torres, M. Rosario'

_publ_section_title
;
 New Pd-catalyzed tandem cyclization processes on group 6 bis-carbene
 complexes
;
_journal_issue 17
_journal_name_full 'Chemical Communications'
_journal_page_first 1842
_journal_page_last 1843
_journal_paper_doi 10.1039/b204907d
_journal_year 2002
_chemical_formula_sum 'C26 H22 N2 O2'
_chemical_formula_weight 394.46
_chemical_name_systematic ?
_space_group_IT_number 15
_symmetry_cell_setting monoclinic
_symmetry_space_group_name_Hall '-C 2yc'
_symmetry_space_group_name_H-M 'C 1 2/c 1'
_atom_sites_solution_hydrogens geom
_atom_sites_solution_primary direct
_atom_sites_solution_secondary difmap
_audit_creation_method SHELXL-97
_cell_angle_alpha 90.00
_cell_angle_beta 129.124(2)
_cell_angle_gamma 90.00
_cell_formula_units_Z 8
_cell_length_a 27.815(3)
_cell_length_b 10.6199(13)
_cell_length_c 18.243(2)
_cell_measurement_temperature 296(2)
_cell_volume 4180.6(8)
_computing_cell_refinement 'Bruker SMART'
_computing_data_collection 'Bruker SMART'
_computing_data_reduction 'Bruker SHELXTL'
_computing_molecular_graphics 'Bruker SHELXTL'
_computing_publication_material 'Bruker SHELXTL'
_computing_structure_refinement 'SHELXL-97 (Sheldrick, 1997)'
_computing_structure_solution 'SHELXS-97 (Sheldrick, 1990)'
_diffrn_ambient_temperature 296(2)
_diffrn_measured_fraction_theta_full 0.999
_diffrn_measured_fraction_theta_max 0.999
_diffrn_measurement_device_type 'CCD area detector'
_diffrn_measurement_method 'phi and omega scans'
_diffrn_radiation_monochromator graphite
_diffrn_radiation_source 'fine-focus sealed tube'
_diffrn_radiation_type MoK\a
_diffrn_radiation_wavelength 0.71073
_diffrn_reflns_av_R_equivalents 0.0637
_diffrn_reflns_av_sigmaI/netI 0.0921
_diffrn_reflns_limit_h_max 32
_diffrn_reflns_limit_h_min -32
_diffrn_reflns_limit_k_max 12
_diffrn_reflns_limit_k_min -12
_diffrn_reflns_limit_l_max 13
_diffrn_reflns_limit_l_min -21
_diffrn_reflns_number 10720
_diffrn_reflns_theta_full 25.00
_diffrn_reflns_theta_max 25.00
_diffrn_reflns_theta_min 1.89
_exptl_absorpt_coefficient_mu 0.080
_exptl_absorpt_correction_type none
_exptl_crystal_colour colorless
_exptl_crystal_density_diffrn 1.253
_exptl_crystal_density_method 'not measured'
_exptl_crystal_description prismatic
_exptl_crystal_F_000 1664
_exptl_crystal_size_max 0.09
_exptl_crystal_size_mid 0.20
_exptl_crystal_size_min 0.40
_refine_diff_density_max 0.250
_refine_diff_density_min -0.238
_refine_diff_density_rms 0.036
_refine_ls_extinction_method none
_refine_ls_goodness_of_fit_ref 0.880
_refine_ls_hydrogen_treatment mixed
_refine_ls_matrix_type full
_refine_ls_number_parameters 290
_refine_ls_number_reflns 3682
_refine_ls_number_restraints 0
_refine_ls_restrained_S_all 0.880
_refine_ls_R_factor_all 0.1158
_refine_ls_R_factor_gt 0.0468
_refine_ls_shift/su_max 0.011
_refine_ls_shift/su_mean 0.001
_refine_ls_structure_factor_coef Fsqd
_refine_ls_weighting_details 'calc w==1/[\s^2^(Fo^2^)+(0.0418P)^2^+0.0000P] where P==(Fo^2^+2Fc^2^)/3'
_refine_ls_weighting_scheme calc
_refine_ls_wR_factor_gt 0.0945
_refine_ls_wR_factor_ref 0.1113
_reflns_number_gt 1761
_reflns_number_total 3682
_reflns_threshold_expression >2sigma(I)
_cod_data_source_file b204907dsup1.cif
_cod_data_source_block 9
_cod_depositor_comments
;
The following automatic conversions were performed:

'_symmetry_cell_setting' value 'Monoclinic' changed to 'monoclinic'
according to /home/saulius/struct/CIF-dictionaries/cif_core.dic
dictionary named 'cif_core.dic' version 2.4.2 from 2011-04-26.

Automatic conversion script
Id: cif_fix_values 1891 2012-01-12 08:04:46Z andrius 
;
_cod_original_cell_volume 4180.6(9)
_cod_original_sg_symbol_H-M C2/c
_cod_database_code 7111233

loop_
_symmetry_equiv_pos_as_xyz
'x, y, z'
'-x, y, -z+1/2'
'x+1/2, y+1/2, z'
'-x+1/2, y+1/2, -z+1/2'
'-x, -y, -z'
'x, -y, z-1/2'
'-x+1/2, -y+1/2, -z'
'x+1/2, -y+1/2, z-1/2'

loop_
_atom_site_label
_atom_site_type_symbol
_atom_site_fract_x
_atom_site_fract_y
_atom_site_fract_z
_atom_site_U_iso_or_equiv
_atom_site_adp_type
_atom_site_occupancy
_atom_site_symmetry_multiplicity
_atom_site_calc_flag
_atom_site_refinement_flags
N1 N 0.22452(10) 0.28212(18) 0.11030(16) 0.0429(5) Uani 1 1 d .
C2 C 0.22810(12) 0.2931(2) 0.19256(19) 0.0417(7) Uani 1 1 d .
C3 C 0.27049(13) 0.2194(2) 0.2714(2) 0.0520(8) Uani 1 1 d .
H3 H 0.2965 0.1590 0.2590 0.071(8) Uiso 1 1 d R
C4 C 0.27370(14) 0.2249(2) 0.3503(2) 0.0573(8) Uani 1 1 d .
H4 H 0.3100 0.1769 0.4078 0.060(8) Uiso 1 1 d R
C5 C 0.23449(13) 0.3038(2) 0.3512(2) 0.0539(8) Uani 1 1 d .
H5 H 0.2349 0.3033 0.4110 0.074(8) Uiso 1 1 d R
C6 C 0.19242(12) 0.3762(2) 0.27268(19) 0.0470(7) Uani 1 1 d .
H6 H 0.1620 0.4333 0.2690 0.042(6) Uiso 1 1 d R
C7 C 0.18756(12) 0.3736(2) 0.19161(18) 0.0402(6) Uani 1 1 d .
N8 N 0.14153(10) 0.45412(18) 0.12027(16) 0.0419(5) Uani 1 1 d .
C9 C 0.11438(12) 0.4614(2) 0.0318(2) 0.0405(6) Uani 1 1 d .
C10 C 0.12777(12) 0.3844(2) -0.02415(19) 0.0440(7) Uani 1 1 d .
H10 H 0.0863 0.3628 -0.0913 0.051(7) Uiso 1 1 d R
C11 C 0.16694(14) 0.4621(3) -0.0407(2) 0.0532(8) Uani 1 1 d .
C12 C 0.23294(13) 0.4401(2) 0.0255(2) 0.0522(7) Uani 1 1 d .
H12 H 0.2573 0.4857 0.0053 0.065(8) Uiso 1 1 d R
C13 C 0.26021(12) 0.3646(2) 0.10186(19) 0.0449(7) Uani 1 1 d .
C14 C 0.16182(13) 0.2614(2) 0.0203(2) 0.0475(7) Uani 1 1 d .
H14 H 0.1711 0.2180 -0.0230 0.051(7) Uiso 1 1 d R
O15 O 0.12662(8) 0.18457(15) 0.03263(13) 0.0526(5) Uani 1 1 d .
C16 C 0.14431(15) 0.0537(2) 0.0482(3) 0.0753(10) Uani 1 1 d .
H16A H 0.1859 0.0445 0.1078 0.090 Uiso 1 1 calc R
H16B H 0.1444 0.0235 -0.0019 0.090 Uiso 1 1 calc R
C17 C 0.10205(19) -0.0189(3) 0.0502(4) 0.1358(18) Uani 1 1 d .
H17A H 0.1145 -0.1057 0.0614 0.204 Uiso 1 1 calc R
H17B H 0.0611 -0.0111 -0.0094 0.204 Uiso 1 1 calc R
H17C H 0.1021 0.0113 0.0998 0.204 Uiso 1 1 calc R
C18 C 0.06279(12) 0.5556(2) -0.02288(19) 0.0409(6) Uani 1 1 d .
C19 C 0.04877(12) 0.6274(2) 0.0252(2) 0.0524(7) Uani 1 1 d .
H19 H 0.0768 0.6201 0.0982 0.060(8) Uiso 1 1 d R
C20 C -0.00017(14) 0.7112(3) -0.0221(2) 0.0607(8) Uani 1 1 d .
H20 H -0.0141 0.7612 0.0108 0.078(9) Uiso 1 1 d R
C21 C -0.03655(14) 0.7247(3) -0.1184(2) 0.0594(8) Uani 1 1 d .
H21 H -0.0753 0.7868 -0.1584 0.082(9) Uiso 1 1 d R
C22 C -0.02322(14) 0.6553(3) -0.1675(2) 0.0655(8) Uani 1 1 d .
H22 H -0.0516 0.6618 -0.2409 0.102(11) Uiso 1 1 d R
C23 C 0.02596(13) 0.5716(3) -0.1205(2) 0.0560(8) Uani 1 1 d .
H23 H 0.0399 0.5117 -0.1502 0.094(10) Uiso 1 1 d R
O24 O 0.14345(10) 0.5389(2) -0.10490(16) 0.0767(7) Uani 1 1 d .
C25 C 0.32839(13) 0.3573(3) 0.17359(19) 0.0481(7) Uani 1 1 d .
C26 C 0.36418(15) 0.4671(3) 0.2030(2) 0.0669(9) Uani 1 1 d .
H26 H 0.3403 0.5539 0.1593 0.146(14) Uiso 1 1 d R
C27 C 0.42834(17) 0.4577(4) 0.2618(3) 0.0810(10) Uani 1 1 d .
H27 H 0.4541 0.5404 0.2839 0.115(12) Uiso 1 1 d R
C28 C 0.45642(18) 0.3418(4) 0.2918(2) 0.0842(11) Uani 1 1 d .
H28 H 0.5008 0.3370 0.3342 0.105(12) Uiso 1 1 d R
C29 C 0.42210(15) 0.2334(3) 0.2639(2) 0.0666(9) Uani 1 1 d .
H29 H 0.4440 0.1423 0.2877 0.084(9) Uiso 1 1 d R
C30 C 0.35800(14) 0.2412(3) 0.2053(2) 0.0532(8) Uani 1 1 d .
H30 H 0.3310 0.1605 0.1798 0.059(8) Uiso 1 1 d R

loop_
_atom_site_aniso_label
_atom_site_aniso_U_11
_atom_site_aniso_U_22
_atom_site_aniso_U_33
_atom_site_aniso_U_23
_atom_site_aniso_U_13
_atom_site_aniso_U_12
N1 0.0463(15) 0.0461(13) 0.0437(14) -0.0014(11) 0.0320(13) 0.0001(11)
C2 0.0496(18) 0.0416(15) 0.0419(18) -0.0003(14) 0.0327(16) 0.0004(14)
C3 0.061(2) 0.0531(18) 0.056(2) 0.0073(15) 0.0438(18) 0.0066(15)
C4 0.063(2) 0.0580(19) 0.054(2) 0.0158(16) 0.0384(19) 0.0151(16)
C5 0.066(2) 0.0568(18) 0.050(2) 0.0072(15) 0.0418(19) 0.0040(16)
C6 0.057(2) 0.0465(16) 0.0495(19) 0.0005(15) 0.0390(17) 0.0053(15)
C7 0.0432(17) 0.0372(15) 0.0434(17) -0.0014(13) 0.0288(15) -0.0016(13)
N8 0.0428(14) 0.0438(13) 0.0401(15) 0.0008(11) 0.0267(13) 0.0011(11)
C9 0.0438(18) 0.0377(15) 0.0451(18) -0.0056(14) 0.0305(16) -0.0072(13)
C10 0.0445(18) 0.0492(17) 0.0394(17) -0.0042(13) 0.0270(16) -0.0004(13)
C11 0.065(2) 0.0573(19) 0.053(2) 0.0025(16) 0.0450(19) 0.0054(16)
C12 0.053(2) 0.0629(19) 0.054(2) 0.0082(16) 0.0404(18) 0.0049(15)
C13 0.0485(19) 0.0485(17) 0.0514(19) -0.0046(15) 0.0381(17) 0.0002(14)
C14 0.054(2) 0.0463(17) 0.0518(19) -0.0046(14) 0.0379(18) -0.0026(14)
O15 0.0551(13) 0.0422(11) 0.0672(13) -0.0032(9) 0.0418(12) -0.0014(9)
C16 0.076(3) 0.0438(18) 0.112(3) 0.0018(19) 0.062(2) 0.0034(17)
C17 0.126(4) 0.072(3) 0.230(5) 0.050(3) 0.123(4) 0.013(3)
C18 0.0393(17) 0.0395(15) 0.0453(18) -0.0003(13) 0.0274(16) -0.0036(13)
C19 0.051(2) 0.0536(18) 0.051(2) -0.0013(15) 0.0315(17) 0.0053(15)
C20 0.061(2) 0.0596(19) 0.067(2) 0.0029(18) 0.044(2) 0.0115(17)
C21 0.048(2) 0.0557(19) 0.064(2) 0.0102(17) 0.030(2) 0.0086(16)
C22 0.057(2) 0.078(2) 0.048(2) 0.0069(17) 0.0269(19) 0.0131(17)
C23 0.055(2) 0.064(2) 0.048(2) 0.0048(16) 0.0320(18) 0.0120(16)
O24 0.0771(16) 0.0957(16) 0.0751(16) 0.0380(14) 0.0565(14) 0.0241(13)
C25 0.048(2) 0.0613(19) 0.0465(18) -0.0038(15) 0.0355(17) -0.0011(16)
C26 0.058(2) 0.076(2) 0.070(2) -0.0093(19) 0.042(2) -0.0119(19)
C27 0.061(3) 0.093(3) 0.088(3) -0.021(2) 0.046(2) -0.021(2)
C28 0.053(3) 0.133(4) 0.067(2) -0.010(3) 0.038(2) -0.001(3)
C29 0.059(2) 0.092(3) 0.059(2) 0.0078(19) 0.042(2) 0.017(2)
C30 0.053(2) 0.067(2) 0.052(2) 0.0031(16) 0.0390(18) 0.0062(17)

loop_
_atom_type_symbol
_atom_type_description
_atom_type_scat_dispersion_real
_atom_type_scat_dispersion_imag
_atom_type_scat_source
C C 0.0033 0.0016 'International Tables Vol C Tables 4.2.6.8 and 6.1.1.4'
H H 0.0000 0.0000 'International Tables Vol C Tables 4.2.6.8 and 6.1.1.4'
N N 0.0061 0.0033 'International Tables Vol C Tables 4.2.6.8 and 6.1.1.4'
O O 0.0106 0.0060 'International Tables Vol C Tables 4.2.6.8 and 6.1.1.4'

loop_
_geom_angle_atom_site_label_1
_geom_angle_atom_site_label_2
_geom_angle_atom_site_label_3
_geom_angle
C13 N1 C2 118.3(2)
C13 N1 C14 113.1(2)
C2 N1 C14 115.28(19)
C7 C2 C3 120.3(2)
C7 C2 N1 120.5(2)
C3 C2 N1 119.2(2)
C4 C3 C2 120.5(2)
C4 C3 H3 128.5
C2 C3 H3 110.9
C3 C4 C5 120.2(3)
C3 C4 H4 114.8
C5 C4 H4 124.5
C6 C5 C4 119.0(3)
C6 C5 H5 120.8
C4 C5 H5 120.1
C5 C6 C7 122.7(2)
C5 C6 H6 122.1
C7 C6 H6 115.2
N8 C7 C6 113.1(2)
N8 C7 C2 129.7(2)
C6 C7 C2 117.2(2)
C9 N8 C7 132.3(2)
N8 C9 C18 115.7(2)
N8 C9 C10 127.7(2)
C18 C9 C10 116.6(2)
C9 C10 C14 116.0(2)
C9 C10 C11 110.2(2)
C14 C10 C11 106.6(2)
C9 C10 H10 110.3
C14 C10 H10 106.9
C11 C10 H10 106.2
O24 C11 C12 122.5(3)
O24 C11 C10 121.9(3)
C12 C11 C10 115.6(2)
C13 C12 C11 123.3(3)
C13 C12 H12 123.9
C11 C12 H12 112.7
C12 C13 N1 120.5(3)
C12 C13 C25 121.1(2)
N1 C13 C25 118.2(2)
O15 C14 N1 111.4(2)
O15 C14 C10 109.0(2)
N1 C14 C10 111.6(2)
O15 C14 H14 112.6
N1 C14 H14 102.6
C10 C14 H14 109.6
C14 O15 C16 114.09(19)
O15 C16 C17 110.0(2)
O15 C16 H16A 109.7
C17 C16 H16A 109.7
O15 C16 H16B 109.7
C17 C16 H16B 109.7
H16A C16 H16B 108.2
C16 C17 H17A 109.5
C16 C17 H17B 109.5
H17A C17 H17B 109.5
C16 C17 H17C 109.5
H17A C17 H17C 109.5
H17B C17 H17C 109.5
C19 C18 C23 117.8(3)
C19 C18 C9 118.5(2)
C23 C18 C9 123.6(2)
C20 C19 C18 121.1(3)
C20 C19 H19 119.7
C18 C19 H19 119.1
C21 C20 C19 120.4(3)
C21 C20 H20 116.3
C19 C20 H20 123.1
C20 C21 C22 119.5(3)
C20 C21 H21 123.4
C22 C21 H21 117.1
C23 C22 C21 120.5(3)
C23 C22 H22 119.2
C21 C22 H22 120.2
C22 C23 C18 120.7(3)
C22 C23 H23 127.5
C18 C23 H23 111.8
C30 C25 C26 119.2(3)
C30 C25 C13 120.5(3)
C26 C25 C13 120.0(3)
C27 C26 C25 119.5(3)
C27 C26 H26 120.2
C25 C26 H26 117.0
C28 C27 C26 120.1(3)
C28 C27 H27 121.5
C26 C27 H27 118.3
C27 C28 C29 121.1(4)
C27 C28 H28 119.2
C29 C28 H28 119.7
C28 C29 C30 119.4(3)
C28 C29 H29 121.3
C30 C29 H29 119.3
C25 C30 C29 120.7(3)
C25 C30 H30 118.4
C29 C30 H30 120.7

loop_
_geom_bond_atom_site_label_1
_geom_bond_atom_site_label_2
_geom_bond_distance
N1 C13 1.403(3)
N1 C2 1.445(3)
N1 C14 1.474(3)
C2 C7 1.406(3)
C2 C3 1.390(3)
C3 C4 1.386(3)
C3 H3 1.0918
C4 C5 1.383(3)
C4 H4 1.0213
C5 C6 1.377(3)
C5 H5 1.0842
C6 C7 1.398(3)
C6 H6 1.0080
C7 N8 1.400(3)
N8 C9 1.282(3)
C9 C18 1.500(3)
C9 C10 1.525(3)
C10 C14 1.514(3)
C10 C11 1.540(3)
C10 H10 1.0490
C11 O24 1.224(3)
C11 C12 1.444(4)
C12 C13 1.351(3)
C12 H12 1.0712
C13 C25 1.478(4)
C14 O15 1.398(3)
C14 H14 1.0776
O15 C16 1.441(3)
C16 C17 1.424(4)
C16 H16A 0.9700
C16 H16B 0.9700
C17 H17A 0.9600
C17 H17B 0.9600
C17 H17C 0.9600
C18 C19 1.391(3)
C18 C23 1.396(3)
C19 C20 1.381(3)
C19 H19 1.0381
C20 C21 1.374(4)
C20 H20 1.0421
C21 C22 1.378(4)
C21 H21 1.0655
C22 C23 1.385(3)
C22 H22 1.0436
C23 H23 1.0555
C25 C30 1.390(3)
C25 C26 1.401(4)
C26 C27 1.389(4)
C26 H26 1.1224
C27 C28 1.373(4)
C27 H27 1.0402
C28 C29 1.372(4)
C28 H28 0.9601
C29 C30 1.387(4)
C29 H29 1.0773
C30 H30 1.0361

loop_
_geom_torsion_atom_site_label_1
_geom_torsion_atom_site_label_2
_geom_torsion_atom_site_label_3
_geom_torsion_atom_site_label_4
_geom_torsion
C13 N1 C2 C7 89.7(3)
C14 N1 C2 C7 -48.6(3)
C13 N1 C2 C3 -92.8(3)
C14 N1 C2 C3 128.9(2)
C7 C2 C3 C4 -0.4(4)
N1 C2 C3 C4 -178.0(2)
C2 C3 C4 C5 0.2(4)
C3 C4 C5 C6 0.1(4)
C4 C5 C6 C7 0.0(4)
C5 C6 C7 N8 179.7(2)
C5 C6 C7 C2 -0.2(4)
C3 C2 C7 N8 -179.4(2)
N1 C2 C7 N8 -1.9(4)
C3 C2 C7 C6 0.5(4)
N1 C2 C7 C6 178.0(2)
C6 C7 N8 C9 -164.0(3)
C2 C7 N8 C9 15.9(4)
C7 N8 C9 C18 174.9(2)
C7 N8 C9 C10 -4.1(4)
N8 C9 C10 C14 20.4(4)
C18 C9 C10 C14 -158.6(2)
N8 C9 C10 C11 -100.9(3)
C18 C9 C10 C11 80.1(3)
C9 C10 C11 O24 -82.3(3)
C14 C10 C11 O24 151.0(3)
C9 C10 C11 C12 96.5(3)
C14 C10 C11 C12 -30.2(3)
O24 C11 C12 C13 173.6(3)
C10 C11 C12 C13 -5.1(4)
C11 C12 C13 N1 13.6(4)
C11 C12 C13 C25 -172.5(2)
C2 N1 C13 C12 -122.6(3)
C14 N1 C13 C12 16.6(3)
C2 N1 C13 C25 63.4(3)
C14 N1 C13 C25 -157.4(2)
C13 N1 C14 O15 -176.66(18)
C2 N1 C14 O15 -36.2(3)
C13 N1 C14 C10 -54.6(3)
C2 N1 C14 C10 85.8(2)
C9 C10 C14 O15 59.7(3)
C11 C10 C14 O15 -177.2(2)
C9 C10 C14 N1 -63.7(3)
C11 C10 C14 N1 59.5(3)
N1 C14 O15 C16 -73.5(3)
C10 C14 O15 C16 163.0(2)
C14 O15 C16 C17 -174.0(3)
N8 C9 C18 C19 0.6(3)
C10 C9 C18 C19 179.7(2)
N8 C9 C18 C23 -176.4(2)
C10 C9 C18 C23 2.7(3)
C23 C18 C19 C20 0.4(4)
C9 C18 C19 C20 -176.8(2)
C18 C19 C20 C21 0.5(4)
C19 C20 C21 C22 -1.1(4)
C20 C21 C22 C23 0.8(4)
C21 C22 C23 C18 0.2(4)
C19 C18 C23 C22 -0.7(4)
C9 C18 C23 C22 176.3(2)
C12 C13 C25 C30 -132.0(3)
N1 C13 C25 C30 42.1(3)
C12 C13 C25 C26 41.4(3)
N1 C13 C25 C26 -144.5(2)
C30 C25 C26 C27 1.1(4)
C13 C25 C26 C27 -172.3(3)
C25 C26 C27 C28 -0.9(5)
C26 C27 C28 C29 0.7(5)
C27 C28 C29 C30 -0.7(4)
C26 C25 C30 C29 -1.2(4)
C13 C25 C30 C29 172.3(2)
C28 C29 C30 C25 0.9(4)
